data_4077385
loop_
_publ_author_name
'Canales, Silvia'
'Crespo, Olga'
'Gimeno, M. Concepci\'on'
'Jones, Peter G.'
'Laguna, Antonio'
'Mendizabal, Fernando'

_publ_section_title
;
 Mixed Gold(I)&#x2212;Gold(III) Complexes with Bridging Selenido Ligands.
 Theoretical Studies of the Gold(I)&#x2212;Gold(III) Interactions
;
_journal_issue 23
_journal_name_full Organometallics
_journal_page_first 4812
_journal_paper_doi 10.1021/om010474m
_journal_volume 20
_journal_year 2001
_chemical_formula_sum 'C60 H48 Au3 Cl2 F15 Fe O P2 Se'
_chemical_formula_weight 1928.53
_chemical_name_systematic
; 
 ? 
;
_space_group_IT_number 2
_symmetry_cell_setting triclinic
_symmetry_space_group_name_Hall '-P 1'
_symmetry_space_group_name_H-M 'P -1'
_atom_sites_solution_hydrogens geom
_atom_sites_solution_primary direct
_atom_sites_solution_secondary difmap
_audit_creation_method SHELXL-97
_cell_angle_alpha 97.780(10)
_cell_angle_beta 108.150(10)
_cell_angle_gamma 109.650(10)
_cell_formula_units_Z 2
_cell_length_a 12.344(2)
_cell_length_b 17.362(2)
_cell_length_c 17.889(3)
_cell_measurement_reflns_used 60
_cell_measurement_temperature 173(2)
_cell_measurement_theta_max 12.5
_cell_measurement_theta_min 5
_cell_volume 3305.2(10)
_computing_cell_refinement 'Siemens XSCANS'
_computing_data_collection 'Siemens XSCANS'
_computing_data_reduction 'Siemens XSCANS'
_computing_molecular_graphics 'Siemens XP'
_computing_publication_material SHELXL-97
_computing_structure_refinement 'SHELXL-97 (Sheldrick, 1997)'
_computing_structure_solution 'SHELXS-97 (Sheldrick, 1990)'
_diffrn_ambient_temperature 173(2)
_diffrn_measured_fraction_theta_full 0.970
_diffrn_measured_fraction_theta_max 0.970
_diffrn_measurement_device_type Siemens-P4
_diffrn_measurement_method theta-2theta
_diffrn_radiation_monochromator graphite
_diffrn_radiation_source 'fine-focus sealed tube'
_diffrn_radiation_type MoK\a
_diffrn_radiation_wavelength 0.71073
_diffrn_reflns_av_R_equivalents 0.0510
_diffrn_reflns_av_sigmaI/netI 0.0528
_diffrn_reflns_limit_h_max 1
_diffrn_reflns_limit_h_min -13
_diffrn_reflns_limit_k_max 19
_diffrn_reflns_limit_k_min -19
_diffrn_reflns_limit_l_max 20
_diffrn_reflns_limit_l_min -20
_diffrn_reflns_number 12286
_diffrn_reflns_theta_full 25.00
_diffrn_reflns_theta_max 25.00
_diffrn_reflns_theta_min 3.07
_diffrn_standards_decay_% 0
_diffrn_standards_interval_count 247
_diffrn_standards_number 3
_exptl_absorpt_coefficient_mu 7.612
_exptl_absorpt_correction_T_max 0.5165
_exptl_absorpt_correction_T_min 0.0758
_exptl_absorpt_correction_type Psi-scans
_exptl_crystal_colour orange
_exptl_crystal_density_diffrn 1.938
_exptl_crystal_density_method 'not measured'
_exptl_crystal_description plate
_exptl_crystal_F_000 1824
_exptl_crystal_size_max 0.70
_exptl_crystal_size_mid 0.30
_exptl_crystal_size_min 0.10
_refine_diff_density_max 1.613
_refine_diff_density_min -1.835
_refine_diff_density_rms 0.218
_refine_ls_extinction_method none
_refine_ls_goodness_of_fit_ref 1.038
_refine_ls_hydrogen_treatment riding
_refine_ls_matrix_type full
_refine_ls_number_parameters 744
_refine_ls_number_reflns 11290
_refine_ls_number_restraints 698
_refine_ls_restrained_S_all 1.011
_refine_ls_R_factor_all 0.0804
_refine_ls_R_factor_gt 0.0477
_refine_ls_shift/su_max 0.361
_refine_ls_shift/su_mean 0.006
_refine_ls_structure_factor_coef Fsqd
_refine_ls_weighting_details 'calc w=1/[\s^2^(Fo^2^)+(0.0722P)^2^+17.3484P] where P=(Fo^2^+2Fc^2^)/3'
_refine_ls_weighting_scheme calc
_refine_ls_wR_factor_gt 0.1151
_refine_ls_wR_factor_ref 0.1332
_reflns_number_gt 8170
_reflns_number_total 11290
_reflns_threshold_expression >2sigma(I)
_cod_data_source_file om010474m.cif
_cod_data_source_block concha31_(complex_3_in_the_MS)
_cod_depositor_comments
;
The following automatic conversions were performed:

'_symmetry_cell_setting' value 'Triclinic' changed to 'triclinic'
according to /home/saulius/struct/CIF-dictionaries/cif_core.dic
dictionary named 'cif_core.dic' version 2.4.2 from
2011-04-26.

'_geom_bond_publ_flag' value 'Y' changed to 'y'
according to /home/saulius/struct/CIF-dictionaries/cif_core.dic
dictionary named 'cif_core.dic' version 2.4.2 from 2011-04-26 (9
times).

'_geom_angle_publ_flag' value 'Y' changed to 'y' according
to /home/saulius/struct/CIF-dictionaries/cif_core.dic dictionary
named 'cif_core.dic' version 2.4.2 from 2011-04-26 (27 times).

Automatic conversion script
Id: cif_fix_values 1715 2011-07-08 13:25:40Z adriana 
;
_cod_original_cell_volume 3305.2(9)
_cod_original_sg_symbol_H-M P(-1)
_cod_database_code 4077385

loop_
_symmetry_equiv_pos_as_xyz
'x, y, z'
'-x, -y, -z'

loop_
_atom_site_label
_atom_site_type_symbol
_atom_site_fract_x
_atom_site_fract_y
_atom_site_fract_z
_atom_site_U_iso_or_equiv
_atom_site_adp_type
_atom_site_occupancy
_atom_site_symmetry_multiplicity
_atom_site_calc_flag
_atom_site_refinement_flags
_atom_site_disorder_assembly
_atom_site_disorder_group
Au1 Au 0.00844(4) 0.17662(3) 0.45816(2) 0.03098(12) Uani 1 1 d . . .
Au2 Au -0.18153(4) 0.07187(3) 0.29615(3) 0.03217(12) Uani 1 1 d . . .
Au3 Au 0.09194(4) 0.18294(3) 0.26542(2) 0.02978(12) Uani 1 1 d . . .
Se Se 0.03491(10) 0.08717(7) 0.35228(6) 0.0326(3) Uani 1 1 d . . .
P1 P -0.0372(3) 0.25219(17) 0.54840(17) 0.0292(6) Uani 1 1 d . . .
P2 P -0.3771(2) 0.06804(18) 0.25047(17) 0.0311(6) Uani 1 1 d . . .
Fe Fe -0.34977(13) 0.18922(9) 0.42839(9) 0.0299(3) Uani 1 1 d . . .
C1 C -0.1705(9) 0.2737(6) 0.4967(6) 0.028(2) Uani 1 1 d DU . .
C2 C -0.2550(9) 0.2907(6) 0.5304(7) 0.040(2) Uani 1 1 d DU . .
H2 H -0.2536 0.2899 0.5837 0.048 Uiso 1 1 calc R . .
C3 C -0.3408(10) 0.3088(7) 0.4688(8) 0.048(3) Uani 1 1 d DU . .
H3 H -0.4063 0.3230 0.4743 0.058 Uiso 1 1 calc R . .
C4 C -0.3126(10) 0.3024(7) 0.3982(8) 0.043(3) Uani 1 1 d DU . .
H4 H -0.3568 0.3106 0.3482 0.051 Uiso 1 1 calc R . .
C5 C -0.2074(9) 0.2816(6) 0.4144(7) 0.035(2) Uani 1 1 d DU . .
H5 H -0.1682 0.2743 0.3775 0.042 Uiso 1 1 calc R . .
C6 C -0.4250(8) 0.0818(6) 0.3353(6) 0.031(2) Uani 1 1 d DU . .
C7 C -0.5195(9) 0.1099(7) 0.3425(6) 0.039(2) Uani 1 1 d DU . .
H7 H -0.5714 0.1259 0.3018 0.046 Uiso 1 1 calc R . .
C8 C -0.5210(10) 0.1094(7) 0.4214(7) 0.040(3) Uani 1 1 d DU . .
H8 H -0.5754 0.1241 0.4424 0.048 Uiso 1 1 calc R . .
C9 C -0.4286(11) 0.0835(7) 0.4633(7) 0.042(3) Uani 1 1 d DU . .
H9 H -0.4097 0.0781 0.5176 0.050 Uiso 1 1 calc R . .
C10 C -0.3684(10) 0.0667(6) 0.4120(6) 0.034(2) Uani 1 1 d DU . .
H10 H -0.3019 0.0485 0.4257 0.041 Uiso 1 1 calc R . .
C11 C -0.0758(10) 0.2013(6) 0.6254(6) 0.035(2) Uani 1 1 d DU . .
C12 C -0.0683(12) 0.2493(8) 0.6975(7) 0.057(3) Uani 1 1 d DU . .
H12 H -0.0349 0.3095 0.7093 0.068 Uiso 1 1 calc R . .
C13 C -0.1087(14) 0.2105(9) 0.7521(8) 0.066(4) Uani 1 1 d DU . .
H13 H -0.1041 0.2439 0.8006 0.080 Uiso 1 1 calc R . .
C14 C -0.1562(13) 0.1223(8) 0.7357(8) 0.060(3) Uani 1 1 d DU . .
H14 H -0.1826 0.0950 0.7734 0.072 Uiso 1 1 calc R . .
C15 C -0.1644(11) 0.0747(8) 0.6634(8) 0.046(3) Uani 1 1 d DU . .
H15 H -0.1983 0.0145 0.6513 0.056 Uiso 1 1 calc R . .
C16 C -0.1237(10) 0.1139(7) 0.6088(7) 0.040(2) Uani 1 1 d DU . .
H16 H -0.1288 0.0807 0.5601 0.047 Uiso 1 1 calc R . .
C21 C 0.0893(9) 0.3572(7) 0.6078(6) 0.033(2) Uani 1 1 d DU . .
C22 C 0.0654(10) 0.4297(7) 0.6126(6) 0.042(3) Uani 1 1 d DU . .
H22 H -0.0161 0.4265 0.5851 0.050 Uiso 1 1 calc R . .
C23 C 0.1630(12) 0.5074(8) 0.6587(8) 0.058(3) Uani 1 1 d DU . .
H23 H 0.1489 0.5581 0.6618 0.070 Uiso 1 1 calc R . .
C24 C 0.2798(12) 0.5110(8) 0.6997(9) 0.064(4) Uani 1 1 d DU . .
H24 H 0.3457 0.5641 0.7318 0.076 Uiso 1 1 calc R . .
C25 C 0.3024(12) 0.4388(8) 0.6949(10) 0.070(4) Uani 1 1 d DU . .
H25 H 0.3836 0.4422 0.7234 0.084 Uiso 1 1 calc R . .
C26 C 0.2069(11) 0.3605(8) 0.6483(9) 0.060(4) Uani 1 1 d DU . .
H26 H 0.2222 0.3103 0.6445 0.072 Uiso 1 1 calc R . .
C31 C -0.3868(8) 0.1525(7) 0.2027(6) 0.032(2) Uani 1 1 d DU . .
C32 C -0.5028(10) 0.1575(7) 0.1642(6) 0.039(2) Uani 1 1 d DU . .
H32 H -0.5773 0.1149 0.1617 0.046 Uiso 1 1 calc R . .
C33 C -0.5084(11) 0.2240(7) 0.1302(7) 0.046(3) Uani 1 1 d DU . .
H33 H -0.5863 0.2268 0.1042 0.056 Uiso 1 1 calc R . .
C34 C -0.3996(9) 0.2862(8) 0.1345(8) 0.048(3) Uani 1 1 d DU . .
H34 H -0.4031 0.3324 0.1123 0.058 Uiso 1 1 calc R . .
C35 C -0.2851(11) 0.2820(7) 0.1711(7) 0.043(3) Uani 1 1 d DU . .
H35 H -0.2114 0.3253 0.1734 0.051 Uiso 1 1 calc R . .
C36 C -0.2777(10) 0.2158(7) 0.2040(7) 0.037(2) Uani 1 1 d DU . .
H36 H -0.1995 0.2125 0.2274 0.044 Uiso 1 1 calc R . .
C41 C -0.4955(9) -0.0283(7) 0.1738(6) 0.036(2) Uani 1 1 d DU . .
C42 C -0.5833(11) -0.0875(7) 0.1929(8) 0.061(4) Uani 1 1 d DU . .
H42 H -0.5839 -0.0778 0.2463 0.073 Uiso 1 1 calc R . .
C43 C -0.6717(13) -0.1623(8) 0.1319(9) 0.078(5) Uani 1 1 d DU . .
H43 H -0.7331 -0.2031 0.1439 0.093 Uiso 1 1 calc R . .
C44 C -0.6688(12) -0.1761(8) 0.0560(8) 0.061(4) Uani 1 1 d DU . .
H44 H -0.7285 -0.2268 0.0155 0.074 Uiso 1 1 calc R . .
C45 C -0.5834(12) -0.1194(8) 0.0370(8) 0.056(3) Uani 1 1 d DU . .
H45 H -0.5831 -0.1304 -0.0164 0.067 Uiso 1 1 calc R . .
C46 C -0.4949(12) -0.0440(8) 0.0959(7) 0.053(3) Uani 1 1 d DU . .
H46 H -0.4348 -0.0039 0.0825 0.063 Uiso 1 1 calc R . .
C51 C 0.0138(8) 0.0759(7) 0.1673(6) 0.035(2) Uani 1 1 d DU . .
C52 C -0.1109(9) 0.0405(6) 0.1134(6) 0.038(3) Uani 1 1 d DU . .
C53 C -0.1623(10) -0.0316(7) 0.0505(6) 0.044(3) Uani 1 1 d DU . .
C54 C -0.0893(9) -0.0727(8) 0.0380(7) 0.048(3) Uani 1 1 d DU . .
C55 C 0.0342(11) -0.0417(7) 0.0896(7) 0.041(3) Uani 1 1 d DU . .
C56 C 0.0824(9) 0.0308(7) 0.1518(6) 0.035(2) Uani 1 1 d DU . .
F1 F -0.1881(6) 0.0788(5) 0.1233(4) 0.0504(19) Uani 1 1 d DU . .
F2 F -0.2835(7) -0.0616(5) 0.0014(4) 0.065(2) Uani 1 1 d DU . .
F3 F -0.1398(8) -0.1451(5) -0.0225(4) 0.071(2) Uani 1 1 d DU . .
F4 F 0.1055(8) -0.0813(5) 0.0772(4) 0.061(2) Uani 1 1 d DU . .
F5 F 0.2057(5) 0.0622(4) 0.1998(4) 0.0456(17) Uani 1 1 d DU . .
C61 C 0.1426(8) 0.2589(6) 0.1926(6) 0.035(2) Uani 1 1 d DU . .
C62 C 0.2657(10) 0.2988(6) 0.2020(6) 0.040(3) Uani 1 1 d DU . .
C63 C 0.3019(11) 0.3491(7) 0.1523(8) 0.051(3) Uani 1 1 d DU . .
C64 C 0.2130(9) 0.3593(9) 0.0919(8) 0.056(3) Uani 1 1 d DU . .
C65 C 0.0917(12) 0.3225(8) 0.0799(8) 0.056(3) Uani 1 1 d DU . .
C66 C 0.0581(10) 0.2724(7) 0.1301(7) 0.043(3) Uani 1 1 d DU . .
F6 F 0.3578(6) 0.2893(5) 0.2611(5) 0.057(2) Uani 1 1 d DU . .
F7 F 0.4239(7) 0.3885(5) 0.1651(6) 0.075(3) Uani 1 1 d DU . .
F8 F 0.2456(9) 0.4075(7) 0.0418(7) 0.092(3) Uani 1 1 d DU . .
F9 F 0.0028(8) 0.3307(7) 0.0185(6) 0.096(3) Uani 1 1 d DU . .
F10 F -0.0648(6) 0.2370(6) 0.1175(5) 0.065(2) Uani 1 1 d DU . .
C71 C 0.1776(9) 0.2907(7) 0.3635(6) 0.037(3) Uani 1 1 d DU . .
C72 C 0.1287(9) 0.3513(6) 0.3701(6) 0.034(2) Uani 1 1 d DU . .
C73 C 0.1900(10) 0.4255(6) 0.4321(6) 0.043(3) Uani 1 1 d DU . .
C74 C 0.3055(10) 0.4422(7) 0.4915(7) 0.044(3) Uani 1 1 d DU . .
C75 C 0.3556(10) 0.3817(7) 0.4856(7) 0.047(3) Uani 1 1 d DU . .
C76 C 0.2914(10) 0.3084(7) 0.4230(7) 0.043(3) Uani 1 1 d DU . .
F11 F 0.0165(6) 0.3388(4) 0.3148(4) 0.0509(19) Uani 1 1 d DU . .
F12 F 0.1392(8) 0.4829(5) 0.4375(5) 0.069(2) Uani 1 1 d DU . .
F13 F 0.3683(8) 0.5142(4) 0.5510(5) 0.065(2) Uani 1 1 d DU . .
F14 F 0.4694(7) 0.3988(5) 0.5423(4) 0.061(2) Uani 1 1 d DU . .
F15 F 0.3465(6) 0.2537(4) 0.4212(4) 0.0488(18) Uani 1 1 d DU . .
C99 C 0.6017(18) -0.153(4) 0.342(3) 0.17(2) Uiso 0.54(3) 1 d PDU A 1
H99A H 0.6094 -0.1004 0.3244 0.204 Uiso 0.54(3) 1 calc PR A 1
H99B H 0.5961 -0.1964 0.2971 0.204 Uiso 0.54(3) 1 calc PR A 1
Cl1 Cl 0.474(2) -0.1886(10) 0.3654(11) 0.145(7) Uani 0.54(3) 1 d PDU A 1
Cl2 Cl 0.7259(18) -0.1339(14) 0.4279(13) 0.156(9) Uani 0.54(3) 1 d PDU A 1
C99' C 0.699(4) -0.172(5) 0.431(5) 0.17(2) Uiso 0.46(3) 1 d PDU A 2
H99C H 0.7237 -0.2210 0.4291 0.199 Uiso 0.46(3) 1 calc PR A 2
H99D H 0.7100 -0.1497 0.4881 0.199 Uiso 0.46(3) 1 calc PR A 2
Cl1' Cl 0.792(2) -0.0956(13) 0.4020(10) 0.124(7) Uani 0.46(3) 1 d PDU A 2
Cl2' Cl 0.548(4) -0.205(3) 0.369(2) 0.266(17) Uani 0.46(3) 1 d PDU A 2
C81 C 0.739(3) 0.4628(19) 0.7288(18) 0.169(12) Uiso 1 1 d DU B 2
H81A H 0.6539 0.4279 0.7229 0.202 Uiso 1 1 calc R B 2
H81B H 0.7489 0.4482 0.6773 0.202 Uiso 1 1 calc R B 2
H81C H 0.7531 0.5229 0.7427 0.202 Uiso 1 1 calc R B 2
C82 C 0.830(2) 0.447(2) 0.795(2) 0.206(14) Uiso 1 1 d DU B 2
H82A H 0.8177 0.4598 0.8466 0.248 Uiso 1 1 calc R B 2
H82B H 0.8145 0.3857 0.7810 0.248 Uiso 1 1 calc R B 2
C83 C 0.958(2) 0.497(2) 0.8075(19) 0.204(14) Uiso 1 1 d DU B 2
H83A H 0.9779 0.5577 0.8308 0.244 Uiso 1 1 calc R B 2
H83B H 0.9663 0.4921 0.7539 0.244 Uiso 1 1 calc R B 2
C84 C 1.050(3) 0.472(2) 0.862(2) 0.225(16) Uiso 1 1 d DU B 2
H84A H 1.0056 0.4176 0.8708 0.270 Uiso 1 1 calc R B 2
H84B H 1.1057 0.4644 0.8350 0.270 Uiso 1 1 calc R B 2
C85 C 1.124(4) 0.535(3) 0.940(3) 0.37(3) Uiso 1 1 d DU B 2
H85A H 1.1822 0.5154 0.9749 0.445 Uiso 1 1 calc R B 2
H85B H 1.0695 0.5439 0.9672 0.445 Uiso 1 1 calc R B 2
H85C H 1.1715 0.5892 0.9320 0.445 Uiso 1 1 calc R B 2
O87 O 0.690(3) 0.8451(19) 0.1708(19) 0.267(14) Uiso 1 1 d DU C 2
C88 C 0.790(3) 0.814(3) 0.183(3) 0.26(2) Uiso 1 1 d DU C 2
H88A H 0.8170 0.8054 0.2385 0.308 Uiso 1 1 calc R C 2
H88B H 0.8633 0.8562 0.1781 0.308 Uiso 1 1 calc R C 2
C89 C 0.742(5) 0.732(3) 0.120(3) 0.37(3) Uiso 1 1 d DU C 2
H89A H 0.7033 0.6847 0.1405 0.445 Uiso 1 1 calc R C 2
H89B H 0.8114 0.7248 0.1083 0.445 Uiso 1 1 calc R C 2
H89C H 0.6806 0.7320 0.0699 0.445 Uiso 1 1 calc R C 2

loop_
_atom_site_aniso_label
_atom_site_aniso_U_11
_atom_site_aniso_U_22
_atom_site_aniso_U_33
_atom_site_aniso_U_23
_atom_site_aniso_U_13
_atom_site_aniso_U_12
Au1 0.0275(2) 0.0334(2) 0.0307(2) 0.00257(18) 0.00924(17) 0.01471(18)
Au2 0.0249(2) 0.0351(2) 0.0326(2) 0.00332(18) 0.00809(17) 0.01242(18)
Au3 0.0220(2) 0.0324(2) 0.0308(2) 0.00121(17) 0.00686(17) 0.01187(17)
Se 0.0307(6) 0.0366(6) 0.0336(6) 0.0048(5) 0.0108(5) 0.0202(5)
P1 0.0274(14) 0.0260(14) 0.0314(14) 0.0023(12) 0.0100(12) 0.0108(12)
P2 0.0220(13) 0.0343(16) 0.0287(14) 0.0023(12) 0.0045(11) 0.0087(12)
Fe 0.0231(8) 0.0270(8) 0.0345(8) 0.0042(7) 0.0079(6) 0.0088(6)
C1 0.024(5) 0.015(5) 0.032(5) -0.005(4) 0.004(4) 0.003(4)
C2 0.028(6) 0.031(6) 0.049(6) -0.002(5) 0.012(5) 0.008(5)
C3 0.032(6) 0.033(6) 0.075(8) 0.005(6) 0.018(5) 0.014(5)
C4 0.035(6) 0.025(6) 0.069(7) 0.027(6) 0.015(5) 0.012(5)
C5 0.023(5) 0.024(5) 0.050(6) 0.011(5) 0.011(5) 0.000(4)
C6 0.023(5) 0.024(5) 0.032(5) -0.002(4) 0.008(4) 0.000(4)
C7 0.021(5) 0.040(6) 0.038(5) 0.001(5) 0.005(4) 0.003(4)
C8 0.025(5) 0.039(6) 0.044(6) 0.000(5) 0.012(5) 0.002(5)
C9 0.043(6) 0.037(6) 0.037(5) 0.005(5) 0.015(5) 0.010(5)
C10 0.037(6) 0.025(5) 0.035(5) 0.004(4) 0.014(4) 0.007(4)
C11 0.043(6) 0.037(5) 0.034(5) 0.016(5) 0.014(5) 0.027(5)
C12 0.089(10) 0.045(6) 0.053(7) 0.011(5) 0.044(7) 0.031(7)
C13 0.113(12) 0.056(7) 0.055(8) 0.021(6) 0.053(8) 0.041(8)
C14 0.073(9) 0.064(7) 0.069(8) 0.034(7) 0.040(7) 0.040(7)
C15 0.042(7) 0.045(6) 0.066(7) 0.026(5) 0.022(6) 0.027(6)
C16 0.040(6) 0.035(5) 0.046(6) 0.014(5) 0.013(5) 0.019(5)
C21 0.026(5) 0.037(5) 0.036(6) 0.006(5) 0.014(4) 0.010(4)
C22 0.035(6) 0.032(6) 0.047(7) 0.006(5) 0.005(5) 0.012(4)
C23 0.052(7) 0.041(6) 0.060(8) -0.002(6) 0.012(6) 0.008(5)
C24 0.048(6) 0.043(6) 0.062(8) -0.011(7) 0.006(6) -0.003(6)
C25 0.039(7) 0.049(7) 0.085(10) -0.005(7) -0.005(7) 0.008(5)
C26 0.035(6) 0.044(6) 0.076(9) -0.007(7) 0.002(6) 0.013(5)
C31 0.035(5) 0.032(5) 0.031(5) 0.004(4) 0.014(4) 0.014(4)
C32 0.032(5) 0.038(6) 0.035(6) -0.003(5) 0.006(5) 0.011(5)
C33 0.034(5) 0.043(6) 0.038(6) -0.004(5) -0.008(5) 0.014(5)
C34 0.057(7) 0.036(6) 0.050(7) 0.014(5) 0.014(6) 0.022(5)
C35 0.037(5) 0.034(6) 0.047(7) 0.010(5) 0.012(5) 0.007(5)
C36 0.031(5) 0.039(6) 0.036(6) 0.007(5) 0.009(5) 0.012(4)
C41 0.026(5) 0.035(6) 0.047(6) 0.005(5) 0.015(5) 0.013(4)
C42 0.050(8) 0.048(7) 0.062(7) -0.013(6) 0.032(6) -0.008(6)
C43 0.066(9) 0.049(8) 0.081(9) -0.021(7) 0.040(8) -0.017(6)
C44 0.045(7) 0.046(7) 0.060(7) -0.014(6) 0.009(6) 0.001(5)
C45 0.056(8) 0.050(7) 0.040(6) 0.000(5) 0.010(6) 0.008(6)
C46 0.052(7) 0.041(7) 0.048(6) -0.001(5) 0.020(6) 0.002(5)
C51 0.036(5) 0.042(6) 0.030(5) 0.015(5) 0.022(4) 0.010(5)
C52 0.027(5) 0.054(7) 0.031(6) 0.005(5) 0.015(4) 0.014(5)
C53 0.038(6) 0.055(7) 0.031(6) 0.010(5) 0.013(5) 0.010(5)
C54 0.067(7) 0.042(7) 0.025(6) -0.003(5) 0.013(5) 0.018(6)
C55 0.057(6) 0.042(6) 0.038(6) 0.015(5) 0.027(5) 0.025(6)
C56 0.038(6) 0.038(6) 0.033(6) 0.015(4) 0.016(5) 0.016(5)
F1 0.028(3) 0.064(5) 0.055(4) 0.004(4) 0.010(3) 0.022(3)
F2 0.047(4) 0.062(5) 0.044(4) -0.005(4) -0.004(4) 0.000(4)
F3 0.092(6) 0.056(5) 0.037(4) -0.016(4) 0.015(4) 0.017(5)
F4 0.092(6) 0.061(5) 0.053(4) 0.013(4) 0.036(4) 0.051(5)
F5 0.027(3) 0.060(5) 0.050(4) 0.007(3) 0.012(3) 0.023(3)
C61 0.029(5) 0.032(6) 0.044(6) 0.003(5) 0.015(5) 0.014(4)
C62 0.033(5) 0.049(7) 0.036(6) 0.005(5) 0.015(5) 0.015(5)
C63 0.046(6) 0.037(7) 0.079(9) 0.015(6) 0.033(6) 0.017(6)
C64 0.066(7) 0.048(8) 0.064(8) 0.025(6) 0.033(6) 0.022(6)
C65 0.056(6) 0.047(8) 0.062(8) 0.023(6) 0.017(6) 0.021(6)
C66 0.033(6) 0.043(7) 0.051(7) 0.012(5) 0.013(5) 0.014(5)
F6 0.035(4) 0.064(5) 0.066(5) 0.015(4) 0.015(4) 0.019(4)
F7 0.052(5) 0.064(5) 0.119(8) 0.032(5) 0.051(5) 0.015(4)
F8 0.090(7) 0.100(8) 0.120(8) 0.078(7) 0.064(6) 0.039(6)
F9 0.069(6) 0.124(9) 0.100(7) 0.077(7) 0.020(5) 0.037(6)
F10 0.026(4) 0.095(6) 0.071(5) 0.047(5) 0.013(4) 0.016(4)
C71 0.035(6) 0.036(6) 0.035(6) 0.005(5) 0.010(4) 0.014(5)
C72 0.029(5) 0.032(6) 0.040(6) 0.007(4) 0.011(4) 0.015(4)
C73 0.051(7) 0.034(6) 0.050(7) 0.004(5) 0.020(5) 0.024(5)
C74 0.052(7) 0.022(5) 0.045(6) 0.000(5) 0.017(5) 0.006(5)
C75 0.027(6) 0.056(7) 0.046(7) -0.004(5) 0.008(5) 0.014(5)
C76 0.034(6) 0.046(6) 0.048(7) 0.001(5) 0.010(5) 0.025(5)
F11 0.039(4) 0.043(4) 0.066(5) 0.009(4) 0.006(3) 0.026(3)
F12 0.075(6) 0.043(4) 0.087(6) -0.006(4) 0.024(5) 0.035(4)
F13 0.078(6) 0.033(4) 0.062(5) -0.009(4) 0.019(4) 0.012(4)
F14 0.046(4) 0.066(5) 0.048(4) -0.006(4) -0.004(3) 0.023(4)
F15 0.038(4) 0.048(4) 0.053(4) -0.002(3) 0.002(3) 0.029(3)
Cl1 0.237(18) 0.135(11) 0.123(10) 0.047(8) 0.132(12) 0.083(11)
Cl2 0.138(13) 0.189(18) 0.153(13) 0.075(13) 0.022(11) 0.099(13)
Cl1' 0.173(15) 0.159(15) 0.140(12) 0.099(10) 0.101(11) 0.123(13)
Cl2' 0.26(3) 0.30(3) 0.20(2) 0.08(2) 0.07(2) 0.08(3)

loop_
_atom_type_symbol
_atom_type_description
_atom_type_scat_dispersion_real
_atom_type_scat_dispersion_imag
_atom_type_scat_source
C C 0.0033 0.0016 'International Tables Vol C Tables 4.2.6.8 and 6.1.1.4'
H H 0.0000 0.0000 'International Tables Vol C Tables 4.2.6.8 and 6.1.1.4'
F F 0.0171 0.0103 'International Tables Vol C Tables 4.2.6.8 and 6.1.1.4'
P P 0.1023 0.0942 'International Tables Vol C Tables 4.2.6.8 and 6.1.1.4'
Fe Fe 0.3463 0.8444 'International Tables Vol C Tables 4.2.6.8 and 6.1.1.4'
Se Se -0.0929 2.2259 'International Tables Vol C Tables 4.2.6.8 and 6.1.1.4'
Au Au -2.0133 8.8022 'International Tables Vol C Tables 4.2.6.8 and 6.1.1.4'
Cl Cl 0.1484 0.1585 'International Tables Vol C Tables 4.2.6.8 and 6.1.1.4'
O O 0.0106 0.0060 'International Tables Vol C Tables 4.2.6.8 and 6.1.1.4'

loop_
_geom_angle_atom_site_label_1
_geom_angle_atom_site_label_2
_geom_angle_atom_site_label_3
_geom_angle
_geom_angle_publ_flag
P1 Au1 Se 174.16(7) y
P1 Au1 Au2 121.34(7) y
Se Au1 Au2 52.97(3) y
P2 Au2 Se 175.51(8) y
P2 Au2 Au1 122.77(7) y
Se Au2 Au1 53.23(3) y
C61 Au3 C71 88.8(4) y
C61 Au3 C51 90.2(4) y
C71 Au3 C51 177.5(3) y
C61 Au3 Se 177.7(2) y
C71 Au3 Se 92.4(3) y
C51 Au3 Se 88.4(3) y
Au2 Se Au1 73.81(3) y
Au2 Se Au3 91.01(4) y
Au1 Se Au3 103.63(4) y
C1 P1 C11 105.0(5) ?
C1 P1 C21 105.4(4) ?
C11 P1 C21 104.7(5) ?
C1 P1 Au1 111.0(3) y
C11 P1 Au1 115.8(3) y
C21 P1 Au1 113.9(3) y
C6 P2 C31 106.8(5) ?
C6 P2 C41 107.8(4) ?
C31 P2 C41 104.3(5) ?
C6 P2 Au2 109.7(3) y
C31 P2 Au2 112.3(3) y
C41 P2 Au2 115.4(3) y
C10 Fe C7 69.3(5) ?
C10 Fe C6 41.4(4) ?
C7 Fe C6 41.5(4) ?
C10 Fe C1 112.5(4) ?
C7 Fe C1 169.3(4) ?
C6 Fe C1 133.0(4) ?
C10 Fe C4 153.4(5) ?
C7 Fe C4 104.9(5) ?
C6 Fe C4 117.2(5) ?
C1 Fe C4 68.6(4) ?
C10 Fe C9 40.3(4) ?
C7 Fe C9 68.3(4) ?
C6 Fe C9 68.5(4) ?
C1 Fe C9 120.3(4) ?
C4 Fe C9 163.2(5) ?
C10 Fe C5 122.3(4) ?
C7 Fe C5 128.5(4) ?
C6 Fe C5 110.6(4) ?
C1 Fe C5 41.2(4) ?
C4 Fe C5 40.4(4) ?
C9 Fe C5 155.3(5) ?
C10 Fe C2 131.2(4) ?
C7 Fe C2 145.6(4) ?
C6 Fe C2 171.5(4) ?
C1 Fe C2 41.3(3) ?
C4 Fe C2 68.4(5) ?
C9 Fe C2 108.1(5) ?
C5 Fe C2 69.0(5) ?
C10 Fe C8 68.1(4) ?
C7 Fe C8 40.6(4) ?
C6 Fe C8 68.7(4) ?
C1 Fe C8 150.0(4) ?
C4 Fe C8 125.1(5) ?
C9 Fe C8 40.0(5) ?
C5 Fe C8 164.5(5) ?
C2 Fe C8 114.1(4) ?
C10 Fe C3 166.4(5) ?
C7 Fe C3 112.5(4) ?
C6 Fe C3 147.8(4) ?
C1 Fe C3 68.5(4) ?
C4 Fe C3 40.1(5) ?
C9 Fe C3 126.7(5) ?
C5 Fe C3 67.9(4) ?
C2 Fe C3 40.5(4) ?
C8 Fe C3 104.0(5) ?
C5 C1 C2 107.4(10) ?
C5 C1 P1 125.3(7) ?
C2 C1 P1 127.3(8) ?
C5 C1 Fe 69.6(5) ?
C2 C1 Fe 69.6(5) ?
P1 C1 Fe 128.6(5) ?
C3 C2 C1 107.2(10) ?
C3 C2 Fe 69.9(6) ?
C1 C2 Fe 69.1(5) ?
C4 C3 C2 108.9(9) ?
C4 C3 Fe 69.5(6) ?
C2 C3 Fe 69.6(6) ?
C3 C4 C5 108.7(9) ?
C3 C4 Fe 70.3(6) ?
C5 C4 Fe 70.0(6) ?
C4 C5 C1 107.7(9) ?
C4 C5 Fe 69.6(6) ?
C1 C5 Fe 69.2(5) ?
C10 C6 C7 106.9(10) ?
C10 C6 P2 123.4(7) ?
C7 C6 P2 129.7(8) ?
C10 C6 Fe 69.1(6) ?
C7 C6 Fe 69.1(5) ?
P2 C6 Fe 125.7(5) ?
C8 C7 C6 107.6(9) ?
C8 C7 Fe 70.6(6) ?
C6 C7 Fe 69.4(5) ?
C9 C8 C7 108.5(9) ?
C9 C8 Fe 69.8(6) ?
C7 C8 Fe 68.8(6) ?
C8 C9 C10 109.0(9) ?
C8 C9 Fe 70.3(6) ?
C10 C9 Fe 69.2(6) ?
C9 C10 C6 108.0(9) ?
C9 C10 Fe 70.5(6) ?
C6 C10 Fe 69.5(6) ?
C16 C11 C12 119.4(12) ?
C16 C11 P1 119.6(8) ?
C12 C11 P1 120.7(8) ?
C13 C12 C11 120.9(11) ?
C12 C13 C14 119.8(12) ?
C15 C14 C13 119.0(13) ?
C16 C15 C14 120.9(11) ?
C11 C16 C15 119.9(11) ?
C22 C21 C26 121.5(11) ?
C22 C21 P1 120.5(7) ?
C26 C21 P1 118.0(8) ?
C21 C22 C23 118.7(11) ?
C24 C23 C22 120.1(12) ?
C25 C24 C23 120.8(12) ?
C24 C25 C26 120.3(12) ?
C21 C26 C25 118.7(12) ?
C36 C31 C32 118.5(11) ?
C36 C31 P2 120.2(8) ?
C32 C31 P2 121.3(8) ?
C33 C32 C31 120.6(10) ?
C34 C33 C32 119.5(10) ?
C33 C34 C35 120.8(12) ?
C36 C35 C34 120.6(11) ?
C35 C36 C31 119.9(10) ?
C46 C41 C42 119.7(11) ?
C46 C41 P2 119.2(8) ?
C42 C41 P2 121.0(8) ?
C41 C42 C43 119.0(11) ?
C44 C43 C42 119.9(12) ?
C45 C44 C43 121.5(12) ?
C44 C45 C46 120.0(12) ?
C41 C46 C45 119.7(11) ?
C56 C51 C52 114.0(10) ?
C56 C51 Au3 121.7(7) y
C52 C51 Au3 124.3(7) y
F1 C52 C53 117.1(9) ?
F1 C52 C51 119.2(9) ?
C53 C52 C51 123.7(9) ?
F2 C53 C52 120.0(10) ?
F2 C53 C54 120.5(10) ?
C52 C53 C54 119.5(10) ?
F3 C54 C53 119.9(9) ?
F3 C54 C55 120.3(9) ?
C53 C54 C55 119.7(11) ?
F4 C55 C56 121.1(10) ?
F4 C55 C54 119.8(10) ?
C56 C55 C54 119.1(10) ?
F5 C56 C55 118.1(9) ?
F5 C56 C51 117.9(9) ?
C55 C56 C51 124.0(9) ?
C66 C61 C62 114.9(11) ?
C66 C61 Au3 123.4(7) y
C62 C61 Au3 121.7(8) y
F6 C62 C61 120.4(10) ?
F6 C62 C63 116.9(9) ?
C61 C62 C63 122.8(10) ?
F7 C63 C64 120.5(11) ?
F7 C63 C62 120.6(11) ?
C64 C63 C62 118.8(11) ?
C65 C64 C63 121.2(13) ?
C65 C64 F8 118.6(10) ?
C63 C64 F8 120.2(10) ?
F9 C65 C64 121.4(12) ?
F9 C65 C66 119.9(11) ?
C64 C65 C66 118.7(11) ?
F10 C66 C61 118.9(10) ?
F10 C66 C65 117.5(10) ?
C61 C66 C65 123.6(10) ?
C76 C71 C72 116.2(10) ?
C76 C71 Au3 121.0(7) y
C72 C71 Au3 122.7(7) y
F11 C72 C73 117.2(9) ?
F11 C72 C71 120.3(9) ?
C73 C72 C71 122.6(9) ?
F12 C73 C72 121.1(10) ?
F12 C73 C74 118.7(9) ?
C72 C73 C74 120.2(9) ?
F13 C74 C73 121.6(9) ?
F13 C74 C75 120.6(9) ?
C73 C74 C75 117.8(10) ?
F14 C75 C76 122.1(10) ?
F14 C75 C74 117.8(9) ?
C76 C75 C74 120.2(9) ?
F15 C76 C75 116.5(9) ?
F15 C76 C71 120.4(9) ?
C75 C76 C71 123.1(9) ?
Cl1 C99 Cl2 107(3) ?
Cl2' C99' Cl1' 110(4) ?
C83 C82 C81 112(2) ?
C82 C83 C84 114(3) ?
C85 C84 C83 112(2) ?
O87 C88 C89 109(2) ?

loop_
_geom_bond_atom_site_label_1
_geom_bond_atom_site_label_2
_geom_bond_distance
_geom_bond_publ_flag
Au1 P1 2.266(3) y
Au1 Se 2.4569(11) y
Au1 Au2 2.9457(9) y
Au2 P2 2.269(3) y
Au2 Se 2.4486(12) y
Au3 C61 2.060(12) y
Au3 C71 2.079(11) y
Au3 C51 2.079(11) y
Au3 Se 2.5038(13) y
P1 C1 1.806(11) ?
P1 C11 1.834(12) ?
P1 C21 1.849(11) ?
P2 C6 1.808(11) ?
P2 C31 1.814(12) ?
P2 C41 1.817(11) ?
Fe C10 2.031(11) ?
Fe C7 2.032(10) ?
Fe C6 2.036(10) ?
Fe C1 2.047(9) ?
Fe C4 2.048(11) ?
Fe C9 2.048(12) ?
Fe C5 2.053(10) ?
Fe C2 2.053(10) ?
Fe C8 2.055(10) ?
Fe C3 2.058(11) ?
C1 C5 1.441(13) ?
C1 C2 1.445(12) ?
C2 C3 1.423(14) ?
C3 C4 1.410(18) ?
C4 C5 1.417(14) ?
C6 C10 1.436(13) ?
C6 C7 1.440(13) ?
C7 C8 1.419(14) ?
C8 C9 1.403(17) ?
C9 C10 1.406(13) ?
C11 C16 1.381(13) ?
C11 C12 1.396(13) ?
C12 C13 1.382(15) ?
C13 C14 1.394(15) ?
C14 C15 1.393(14) ?
C15 C16 1.388(15) ?
C21 C22 1.383(12) ?
C21 C26 1.384(13) ?
C22 C23 1.393(14) ?
C23 C24 1.375(14) ?
C24 C25 1.369(14) ?
C25 C26 1.391(14) ?
C31 C36 1.414(12) ?
C31 C32 1.420(12) ?
C32 C33 1.387(14) ?
C33 C34 1.383(13) ?
C34 C35 1.392(13) ?
C35 C36 1.378(14) ?
C41 C46 1.386(13) ?
C41 C42 1.388(13) ?
C42 C43 1.411(14) ?
C43 C44 1.360(15) ?
C44 C45 1.347(14) ?
C45 C46 1.401(14) ?
C51 C56 1.393(12) ?
C51 C52 1.398(12) ?
C52 F1 1.371(11) ?
C52 C53 1.370(13) ?
C53 F2 1.346(11) ?
C53 C54 1.374(13) ?
C54 F3 1.351(13) ?
C54 C55 1.379(13) ?
C55 F4 1.335(11) ?
C55 C56 1.372(13) ?
C56 F5 1.361(11) ?
C61 C66 1.379(13) ?
C61 C62 1.386(13) ?
C62 F6 1.364(12) ?
C62 C63 1.395(15) ?
C63 F7 1.356(12) ?
C63 C64 1.360(14) ?
C64 C65 1.347(14) ?
C64 F8 1.367(16) ?
C65 F9 1.351(13) ?
C65 C66 1.391(15) ?
C66 F10 1.361(11) ?
C71 C76 1.376(12) ?
C71 C72 1.385(12) ?
C72 F11 1.354(11) ?
C72 C73 1.378(13) ?
C73 F12 1.351(11) ?
C73 C74 1.393(13) ?
C74 F13 1.332(13) ?
C74 C75 1.395(13) ?
C75 F14 1.357(11) ?
C75 C76 1.372(13) ?
C76 F15 1.343(11) ?
C99 Cl1 1.69(3) ?
C99 Cl2 1.70(3) ?
C99' Cl2' 1.69(3) ?
C99' Cl1' 1.70(3) ?
C81 C82 1.49(2) ?
C82 C83 1.45(2) ?
C83 C84 1.47(2) ?
C84 C85 1.45(2) ?
O87 C88 1.48(2) ?
C88 C89 1.50(2) ?
